data_2311207
loop_
_publ_author_name
'Durka, Krzysztof'
'Luli\'nski, Sergiusz'
'Serwatowski, Janusz'

_publ_section_title
;
 2-Meth-oxy-3-(tri-methyl-sil-yl)phenyl-boronic acid.
;
_journal_coeditor_code TK5273
_journal_issue 'Pt 12'
_journal_name_full 'Acta crystallographica. Section E, Structure reports online'
_journal_page_first o1818
_journal_paper_doi 10.1107/S1600536813031656
_journal_volume 69
_journal_year 2013
_chemical_formula_iupac 'C10 H17 B O3 Si'
_chemical_formula_moiety 'C10 H17 B O3 Si'
_chemical_formula_sum 'C10 H17 B O3 Si'
_chemical_formula_weight 224.14
_chemical_melting_point 353
_chemical_name_systematic
;
2-Methoxy-3-(trimethylsilyl)phenylboronic acid
;
_space_group_crystal_system monoclinic
_space_group_IT_number 14
_space_group_name_Hall '-P 2yn'
_space_group_name_H-M_alt 'P 1 21/n 1'
_atom_sites_solution_hydrogens geom
_cell_angle_alpha 90
_cell_angle_beta 104.260(10)
_cell_angle_gamma 90
_cell_formula_units_Z 4
_cell_length_a 9.1832(11)
_cell_length_b 9.7082(10)
_cell_length_c 14.1415(16)
_cell_measurement_reflns_used 1540
_cell_measurement_temperature 100(2)
_cell_measurement_theta_max 28.6809
_cell_measurement_theta_min 2.6484
_cell_volume 1221.9(2)
_computing_cell_refinement 'SAINT (Bruker, 2010)'
_computing_data_collection 'APEX2 (Bruker, 2010)'
_computing_data_reduction
;
SAINT (Bruker, 2010) and SORTAV (Blessing, 1995)
;
_computing_molecular_graphics 'DIAMOND (Brandenburg, 2005)'
_computing_publication_material 'PLATON (Spek, 2009)'
_computing_structure_refinement
;
SHELXL97 (Sheldrick, 2008)
;
_computing_structure_solution
;
SHELXS97 (Sheldrick, 2008)
;
_diffrn_ambient_temperature 100(2)
_diffrn_measured_fraction_theta_full 0.999
_diffrn_measured_fraction_theta_max 0.942
_diffrn_measurement_device '\k-geometry diffractometer'
_diffrn_measurement_device_type 'Bruker APEXII'
_diffrn_measurement_method 'omega scans'
_diffrn_radiation_monochromator 'multi-layer optics'
_diffrn_radiation_source 'TXS rotating anode'
_diffrn_radiation_type MoK\a
_diffrn_radiation_wavelength 0.71073
_diffrn_reflns_av_R_equivalents 0.0290
_diffrn_reflns_limit_h_max 10
_diffrn_reflns_limit_h_min -11
_diffrn_reflns_limit_k_max 12
_diffrn_reflns_limit_k_min -13
_diffrn_reflns_limit_l_max 18
_diffrn_reflns_limit_l_min -18
_diffrn_reflns_number 11175
_diffrn_reflns_theta_full 25.242
_diffrn_reflns_theta_max 28.617
_diffrn_reflns_theta_min 2.972
_exptl_absorpt_coefficient_mu 0.177
_exptl_absorpt_correction_T_max 0.78014
_exptl_absorpt_correction_T_min 0.74387
_exptl_absorpt_correction_type multi-scan
_exptl_absorpt_process_details
;
(Blessing, 1995)
;
_exptl_crystal_colour colourless
_exptl_crystal_density_diffrn 1.218
_exptl_crystal_description unshaped
_exptl_crystal_F_000 480
_exptl_crystal_size_max 0.16
_exptl_crystal_size_mid 0.12
_exptl_crystal_size_min 0.10
_refine_diff_density_max 0.362
_refine_diff_density_min -0.300
_refine_ls_extinction_method none
_refine_ls_goodness_of_fit_ref 1.015
_refine_ls_hydrogen_treatment constr
_refine_ls_matrix_type full
_refine_ls_number_parameters 136
_refine_ls_number_reflns 2939
_refine_ls_number_restraints 1
_refine_ls_restrained_S_all 1.016
_refine_ls_R_factor_all 0.0509
_refine_ls_R_factor_gt 0.0339
_refine_ls_shift/su_max 0.000
_refine_ls_shift/su_mean 0.000
_refine_ls_structure_factor_coef Fsqd
_refine_ls_weighting_details 'w=1/[\s^2^(Fo^2^)+(0.0567P)^2^] where P=(Fo^2^+2Fc^2^)/3'
_refine_ls_weighting_scheme calc
_refine_ls_wR_factor_gt 0.0936
_refine_ls_wR_factor_ref 0.0969
_reflns_number_gt 2154
_reflns_number_total 2939
_reflns_threshold_expression I>2\s(I)
_cod_data_source_file tk5273sup1.cif
_cod_data_source_block I
_cod_original_sg_symbol_H-M 'P 21/n'
_cod_database_code 2311207

loop_
_space_group_symop_operation_xyz
'x, y, z'
'-x+1/2, y+1/2, -z+1/2'
'-x, -y, -z'
'x-1/2, -y-1/2, z-1/2'

loop_
_atom_site_type_symbol
_atom_site_label
_atom_site_fract_x
_atom_site_fract_y
_atom_site_fract_z
_atom_site_U_iso_or_equiv
_atom_site_adp_type
_atom_site_calc_flag
_atom_site_occupancy
Si Si1 0.39406(5) 0.65611(4) 0.15682(3) 0.01408(12) Uani d 1
O O1 0.70378(11) 0.73383(10) 0.12400(7) 0.0157(2) Uani d 1
O O3 0.81381(12) 0.97690(11) -0.10209(7) 0.0183(2) Uani d 1
H H3 0.9024 1.0067 -0.0879 0.027 Uiso calc 1
O O2 0.89567(11) 0.91160(11) 0.06290(8) 0.0181(2) Uani d 1
H H2 0.8636 0.8703 0.1059 0.027 Uiso calc 1
C C5 0.62375(16) 0.85346(14) -0.02981(11) 0.0135(3) Uani d 1
C C1 0.44068(16) 0.73526(14) 0.04527(11) 0.0137(3) Uani d 1
C C9 0.47875(18) 0.48146(15) 0.18637(11) 0.0178(3) Uani d 1
H H9A 0.5884 0.4884 0.2002 0.027 Uiso calc 1
H H9B 0.4423 0.4198 0.1307 0.027 Uiso calc 1
H H9C 0.4499 0.4447 0.2437 0.027 Uiso calc 1
C C3 0.35918(16) 0.84434(16) -0.11483(11) 0.0156(3) Uani d 1
H H3A 0.2810 0.8643 -0.1710 0.019 Uiso calc 1
C C6 0.58695(16) 0.77454(15) 0.04402(11) 0.0129(3) Uani d 1
C C4 0.50551(17) 0.88657(15) -0.11005(11) 0.0152(3) Uani d 1
H H4 0.5257 0.9389 -0.1622 0.018 Uiso calc 1
C C2 0.32783(16) 0.77273(15) -0.03699(11) 0.0153(3) Uani d 1
H H2A 0.2267 0.7484 -0.0396 0.018 Uiso calc 1
C C7 0.77696(18) 0.60998(17) 0.10250(12) 0.0212(4) Uani d 1
H H7A 0.8574 0.5845 0.1593 0.032 Uiso calc 1
H H7B 0.8197 0.6265 0.0465 0.032 Uiso calc 1
H H7C 0.7034 0.5350 0.0871 0.032 Uiso calc 1
C C8 0.45625(19) 0.77761(16) 0.26146(12) 0.0201(3) Uani d 1
H H8A 0.4101 0.8680 0.2437 0.030 Uiso calc 1
H H8B 0.5659 0.7866 0.2773 0.030 Uiso calc 1
H H8C 0.4254 0.7419 0.3184 0.030 Uiso calc 1
C C10 0.18585(17) 0.63586(17) 0.13142(13) 0.0212(4) Uani d 1
H H10A 0.1377 0.7259 0.1156 0.032 Uiso calc 1
H H10B 0.1592 0.5980 0.1892 0.032 Uiso calc 1
H H10C 0.1514 0.5731 0.0762 0.032 Uiso calc 1
B B1 0.78433(19) 0.91554(17) -0.02287(13) 0.0147(3) Uani d 1

loop_
_atom_site_aniso_label
_atom_site_aniso_U_11
_atom_site_aniso_U_22
_atom_site_aniso_U_33
_atom_site_aniso_U_12
_atom_site_aniso_U_13
_atom_site_aniso_U_23
Si1 0.0142(2) 0.0130(2) 0.0156(2) -0.00051(17) 0.00465(16) 0.00139(17)
O1 0.0130(5) 0.0178(5) 0.0149(5) 0.0014(4) 0.0006(4) 0.0013(4)
O3 0.0152(5) 0.0225(6) 0.0175(6) -0.0043(4) 0.0045(4) 0.0013(5)
O2 0.0151(5) 0.0229(6) 0.0163(5) -0.0054(5) 0.0036(4) 0.0018(5)
C5 0.0145(7) 0.0115(7) 0.0148(7) -0.0002(6) 0.0044(6) -0.0022(6)
C1 0.0144(7) 0.0112(7) 0.0158(7) -0.0001(6) 0.0045(6) -0.0018(6)
C9 0.0205(8) 0.0158(7) 0.0172(8) -0.0011(6) 0.0046(6) 0.0007(6)
C3 0.0138(7) 0.0159(7) 0.0152(7) 0.0009(6) -0.0001(6) 0.0010(6)
C6 0.0129(7) 0.0120(7) 0.0127(7) 0.0009(6) 0.0010(6) -0.0019(6)
C4 0.0189(8) 0.0134(7) 0.0137(7) -0.0008(6) 0.0048(6) 0.0009(6)
C2 0.0120(7) 0.0146(7) 0.0189(8) -0.0007(6) 0.0032(6) -0.0018(6)
C7 0.0189(8) 0.0213(8) 0.0235(9) 0.0057(6) 0.0054(7) 0.0040(7)
C8 0.0259(9) 0.0175(8) 0.0182(8) -0.0007(7) 0.0080(7) 0.0000(7)
C10 0.0174(8) 0.0217(8) 0.0262(9) -0.0011(6) 0.0084(7) 0.0035(7)
B1 0.0154(8) 0.0128(8) 0.0168(9) 0.0006(7) 0.0055(7) -0.0025(7)

loop_
_atom_type_symbol
_atom_type_description
_atom_type_scat_dispersion_real
_atom_type_scat_dispersion_imag
_atom_type_scat_source
Si Si 0.0817 0.0704 'International Tables Vol C Tables 4.2.6.8 and 6.1.1.4'
O O 0.0106 0.0060 'International Tables Vol C Tables 4.2.6.8 and 6.1.1.4'
B B 0.0013 0.0007 'International Tables Vol C Tables 4.2.6.8 and 6.1.1.4'
H H 0.0000 0.0000 'International Tables Vol C Tables 4.2.6.8 and 6.1.1.4'
C C 0.0033 0.0016 'International Tables Vol C Tables 4.2.6.8 and 6.1.1.4'

loop_
_geom_angle_atom_site_label_1
_geom_angle_atom_site_label_2
_geom_angle_atom_site_label_3
_geom_angle
_geom_angle_publ_flag
C10 Si1 C8 108.52(8) no
C10 Si1 C9 107.31(7) no
C8 Si1 C9 111.49(7) no
C10 Si1 C1 108.24(7) no
C8 Si1 C1 108.39(7) no
C9 Si1 C1 112.76(7) no
C6 O1 C7 111.44(11) no
B1 O3 H3 109.5 no
B1 O2 H2 109.5 no
C6 C5 C4 116.59(13) no
C6 C5 B1 123.85(13) no
C4 C5 B1 119.35(13) no
C2 C1 C6 115.73(13) no
C2 C1 Si1 121.55(11) no
C6 C1 Si1 122.32(11) no
Si1 C9 H9A 109.5 no
Si1 C9 H9B 109.5 no
H9A C9 H9B 109.5 no
Si1 C9 H9C 109.5 no
H9A C9 H9C 109.5 no
H9B C9 H9C 109.5 no
C2 C3 C4 119.67(14) no
C2 C3 H3A 120.2 no
C4 C3 H3A 120.2 no
C5 C6 C1 124.48(14) no
C5 C6 O1 118.37(12) no
C1 C6 O1 117.14(13) no
C3 C4 C5 121.24(14) no
C3 C4 H4 119.4 no
C5 C4 H4 119.4 no
C3 C2 C1 122.12(14) no
C3 C2 H2A 118.9 no
C1 C2 H2A 118.9 no
O1 C7 H7A 109.5 no
O1 C7 H7B 109.5 no
H7A C7 H7B 109.5 no
O1 C7 H7C 109.5 no
H7A C7 H7C 109.5 no
H7B C7 H7C 109.5 no
Si1 C8 H8A 109.5 no
Si1 C8 H8B 109.5 no
H8A C8 H8B 109.5 no
Si1 C8 H8C 109.5 no
H8A C8 H8C 109.5 no
H8B C8 H8C 109.5 no
Si1 C10 H10A 109.5 no
Si1 C10 H10B 109.5 no
H10A C10 H10B 109.5 no
Si1 C10 H10C 109.5 no
H10A C10 H10C 109.5 no
H10B C10 H10C 109.5 no
O3 B1 O2 118.90(14) no
O3 B1 C5 119.49(14) no
O2 B1 C5 121.60(14) no

loop_
_geom_bond_atom_site_label_1
_geom_bond_atom_site_label_2
_geom_bond_distance
_geom_bond_publ_flag
Si1 C10 1.8668(16) no
Si1 C8 1.8684(16) no
Si1 C9 1.8693(16) no
Si1 C1 1.8960(15) no
O1 C6 1.4103(17) no
O1 C7 1.4458(18) no
O3 B1 1.354(2) no
O3 H3 0.8400 no
O2 B1 1.381(2) no
O2 H2 0.8400 no
C5 C6 1.402(2) no
C5 C4 1.401(2) no
C5 B1 1.574(2) no
C1 C2 1.402(2) no
C1 C6 1.401(2) no
C9 H9A 0.9800 no
C9 H9B 0.9800 no
C9 H9C 0.9800 no
C3 C2 1.391(2) no
C3 C4 1.390(2) no
C3 H3A 0.9500 no
C4 H4 0.9500 no
C2 H2A 0.9500 no
C7 H7A 0.9800 no
C7 H7B 0.9800 no
C7 H7C 0.9800 no
C8 H8A 0.9800 no
C8 H8B 0.9800 no
C8 H8C 0.9800 no
C10 H10A 0.9800 no
C10 H10B 0.9800 no
C10 H10C 0.9800 no

loop_
_geom_hbond_atom_site_label_D
_geom_hbond_atom_site_label_H
_geom_hbond_atom_site_label_A
_geom_hbond_site_symmetry_A
_geom_hbond_distance_DH
_geom_hbond_distance_HA
_geom_hbond_distance_DA
_geom_hbond_angle_DHA
_geom_hbond_publ_flag
O2 H2 O1 . 0.84 2.04 2.7532(14) 142 yes
O3 H3 O2 3_775 0.84 1.97 2.8051(14) 175 yes

loop_
_geom_torsion_atom_site_label_1
_geom_torsion_atom_site_label_2
_geom_torsion_atom_site_label_3
_geom_torsion_atom_site_label_4
_geom_torsion
_geom_torsion_publ_flag
C10 Si1 C1 C2 2.07(14) no
C8 Si1 C1 C2 -115.45(13) no
C9 Si1 C1 C2 120.62(12) no
C10 Si1 C1 C6 174.45(12) no
C8 Si1 C1 C6 56.93(14) no
C9 Si1 C1 C6 -67.00(14) no
C4 C5 C6 C1 -4.2(2) no
B1 C5 C6 C1 170.43(14) no
C4 C5 C6 O1 177.24(12) no
B1 C5 C6 O1 -8.1(2) no
C2 C1 C6 C5 3.8(2) no
Si1 C1 C6 C5 -168.98(11) no
C2 C1 C6 O1 -177.64(12) no
Si1 C1 C6 O1 9.56(18) no
C7 O1 C6 C5 -83.99(16) no
C7 O1 C6 C1 97.38(15) no
C2 C3 C4 C5 2.7(2) no
C6 C5 C4 C3 0.8(2) no
B1 C5 C4 C3 -174.09(14) no
C4 C3 C2 C1 -3.1(2) no
C6 C1 C2 C3 0.0(2) no
Si1 C1 C2 C3 172.85(11) no
C6 C5 B1 O3 172.48(14) no
C4 C5 B1 O3 -13.0(2) no
C6 C5 B1 O2 -8.9(2) no
C4 C5 B1 O2 165.67(14) no
